data_4346976
loop_
_publ_author_name
'Jess, Kristof'
'Baabe, Dirk'
'Bannenberg, Thomas'
'Brandhorst, Kai'
'Freytag, Matthias'
'Jones, Peter G.'
'Tamm, Matthias'

_publ_section_title
;
 Ni-Fe and Pd-Fe Interactions in Nickel(II) and Palladium(II) Complexes of
 a Ferrocene-Bridged Bis(imidazolin-2-imine) Ligand.
;
_journal_issue 24
_journal_name_full 'Inorganic chemistry'
_journal_page_first 12032
_journal_page_last 12045
_journal_paper_doi 10.1021/acs.inorgchem.5b02457
_journal_volume 54
_journal_year 2015
_chemical_formula_sum 'C35 H57 B2 F8 Fe N6 P Pd'
_chemical_formula_weight 928.71
_space_group_IT_number 14
_space_group_name_Hall '-P 2ybc'
_space_group_name_H-M_alt 'P 1 21/c 1'
_symmetry_cell_setting monoclinic
_symmetry_space_group_name_H-M 'P 1 21/c 1'
_atom_sites_solution_hydrogens geom
_atom_sites_solution_primary direct
_atom_sites_solution_secondary difmap
_audit_creation_method SHELXL-97
_cell_angle_alpha 90.00
_cell_angle_beta 91.9060(10)
_cell_angle_gamma 90.00
_cell_formula_units_Z 4
_cell_length_a 16.94233(10)
_cell_length_b 9.97123(5)
_cell_length_c 24.10385(10)
_cell_measurement_reflns_used 93342
_cell_measurement_temperature 100(2)
_cell_measurement_theta_max 75.5790
_cell_measurement_theta_min 3.6540
_cell_volume 4069.75(4)
_computing_cell_refinement
; 
CrysAlisPro, Agilent Technologies, 
Version 1.171.36.28 (release 01-02-2013 CrysAlis171 .NET) 
(compiled Feb  1 2013,16:14:44) 
;
_computing_data_collection
; 
CrysAlisPro, Agilent Technologies, 
Version 1.171.36.28 (release 01-02-2013 CrysAlis171 .NET) 
(compiled Feb  1 2013,16:14:44)  
;
_computing_data_reduction
; 
CrysAlisPro, Agilent Technologies, 
Version 1.171.36.28 (release 01-02-2013 CrysAlis171 .NET) 
(compiled Feb  1 2013,16:14:44)  
;
_computing_molecular_graphics 'Bruker XP'
_computing_publication_material SHELXL-97
_computing_structure_refinement 'SHELXL-97 (Sheldrick, 1997)'
_computing_structure_solution 'SHELXS-97 (Sheldrick, 1990)'
_diffrn_ambient_temperature 100(2)
_diffrn_detector_area_resol_mean 10.3543
_diffrn_measured_fraction_theta_full 1.000
_diffrn_measured_fraction_theta_max 0.999
_diffrn_measurement_device_type 'Oxford Diffraction Xcalibur, Atlas, Nova'
_diffrn_measurement_method '\w scans'
_diffrn_radiation_monochromator mirror
_diffrn_radiation_source 'Nova (Cu) X-ray Source'
_diffrn_radiation_type 'Cu K\a'
_diffrn_radiation_wavelength 1.54184
_diffrn_reflns_av_R_equivalents 0.0514
_diffrn_reflns_av_sigmaI/netI 0.0148
_diffrn_reflns_limit_h_max 21
_diffrn_reflns_limit_h_min -21
_diffrn_reflns_limit_k_max 12
_diffrn_reflns_limit_k_min -12
_diffrn_reflns_limit_l_max 30
_diffrn_reflns_limit_l_min -30
_diffrn_reflns_number 173117
_diffrn_reflns_theta_full 75.00
_diffrn_reflns_theta_max 75.75
_diffrn_reflns_theta_min 3.67
_exptl_absorpt_coefficient_mu 7.408
_exptl_absorpt_correction_T_max 1.00000
_exptl_absorpt_correction_T_min 0.55365
_exptl_absorpt_correction_type multi-scan
_exptl_absorpt_process_details
; 
CrysAlisPro, Agilent Technologies, 
Version 1.171.36.28 (release 01-02-2013 CrysAlis171 .NET) 
(compiled Feb  1 2013,16:14:44) 
;
_exptl_crystal_colour orange
_exptl_crystal_density_diffrn 1.516
_exptl_crystal_density_method 'not measured'
_exptl_crystal_description irregular
_exptl_crystal_F_000 1912
_exptl_crystal_size_max 0.16
_exptl_crystal_size_mid 0.14
_exptl_crystal_size_min 0.04
_refine_diff_density_max 1.208
_refine_diff_density_min -0.977
_refine_diff_density_rms 0.082
_refine_ls_extinction_method none
_refine_ls_goodness_of_fit_ref 1.055
_refine_ls_hydrogen_treatment constr
_refine_ls_matrix_type full
_refine_ls_number_parameters 532
_refine_ls_number_reflns 8466
_refine_ls_number_restraints 63
_refine_ls_restrained_S_all 1.085
_refine_ls_R_factor_all 0.0353
_refine_ls_R_factor_gt 0.0343
_refine_ls_shift/su_max 0.003
_refine_ls_shift/su_mean 0.000
_refine_ls_structure_factor_coef Fsqd
_refine_ls_weighting_details 'calc w=1/[\s^2^(Fo^2^)+(0.0529P)^2^+5.1649P] where P=(Fo^2^+2Fc^2^)/3'
_refine_ls_weighting_scheme calc
_refine_ls_wR_factor_gt 0.0881
_refine_ls_wR_factor_ref 0.0889
_reflns_number_gt 8173
_reflns_number_total 8466
_reflns_threshold_expression >2sigma(I)
_cod_data_source_file ic5b02457_si_002.cif
_cod_data_source_block kress44
_cod_original_sg_symbol_H-M 'P 21/c'
_cod_database_code 4346976

loop_
_symmetry_equiv_pos_as_xyz
'x, y, z'
'-x, y+1/2, -z+1/2'
'-x, -y, -z'
'x, -y-1/2, z-1/2'

loop_
_atom_site_label
_atom_site_type_symbol
_atom_site_fract_x
_atom_site_fract_y
_atom_site_fract_z
_atom_site_U_iso_or_equiv
_atom_site_adp_type
_atom_site_occupancy
_atom_site_symmetry_multiplicity
_atom_site_calc_flag
_atom_site_refinement_flags
_atom_site_disorder_assembly
_atom_site_disorder_group
Fe Fe 0.20775(2) 0.62325(4) 0.524594(15) 0.01805(9) Uani 1 1 d . . .
Pd Pd 0.231085(9) 0.467574(15) 0.617748(6) 0.01482(6) Uani 1 1 d . . .
P P 0.24911(3) 0.38214(6) 0.70402(2) 0.01663(12) Uani 1 1 d . . .
N1 N 0.34187(12) 0.4788(2) 0.59077(9) 0.0216(4) Uani 1 1 d . . .
N2 N 0.46398(12) 0.5206(2) 0.64321(9) 0.0205(4) Uani 1 1 d . . .
N3 N 0.45221(11) 0.3308(2) 0.59863(8) 0.0191(4) Uani 1 1 d . . .
N4 N 0.11015(11) 0.4865(2) 0.61978(8) 0.0172(4) Uani 1 1 d . . .
N5 N -0.00679(12) 0.3782(2) 0.64856(8) 0.0197(4) Uani 1 1 d . A .
N6 N 0.07258(11) 0.2498(2) 0.60236(8) 0.0171(4) Uani 1 1 d . . .
C1 C 0.32357(14) 0.5583(3) 0.54477(10) 0.0229(5) Uani 1 1 d . . .
C2 C 0.31768(15) 0.7025(3) 0.54277(12) 0.0282(6) Uani 1 1 d . . .
H2 H 0.3293 0.7622 0.5726 0.034 Uiso 1 1 calc R . .
C3 C 0.29157(16) 0.7394(3) 0.48847(13) 0.0347(7) Uani 1 1 d . . .
H3 H 0.2840 0.8284 0.4753 0.042 Uiso 1 1 calc R . .
C4 C 0.27869(16) 0.6200(3) 0.45717(11) 0.0349(7) Uani 1 1 d . . .
H4 H 0.2610 0.6164 0.4194 0.042 Uiso 1 1 calc R . .
C5 C 0.29645(16) 0.5074(3) 0.49117(11) 0.0288(6) Uani 1 1 d . . .
H5 H 0.2915 0.4158 0.4808 0.035 Uiso 1 1 calc R . .
C6 C 0.10961(13) 0.5701(2) 0.57380(10) 0.0176(4) Uani 1 1 d . . .
C7 C 0.12848(14) 0.7110(2) 0.57720(10) 0.0214(5) Uani 1 1 d . . .
H7 H 0.1430 0.7589 0.6100 0.026 Uiso 1 1 calc R . .
C8 C 0.12156(15) 0.7654(3) 0.52297(11) 0.0240(5) Uani 1 1 d . . .
H8 H 0.1290 0.8569 0.5134 0.029 Uiso 1 1 calc R . .
C9 C 0.10163(14) 0.6597(3) 0.48527(10) 0.0229(5) Uani 1 1 d . . .
H9 H 0.0936 0.6687 0.4463 0.028 Uiso 1 1 calc R . .
C10 C 0.09584(14) 0.5387(2) 0.51592(10) 0.0199(5) Uani 1 1 d . . .
H10 H 0.0848 0.4524 0.5009 0.024 Uiso 1 1 calc R . .
C11 C 0.41506(14) 0.4477(2) 0.60928(10) 0.0185(4) Uani 1 1 d . . .
C12 C 0.53404(15) 0.4497(3) 0.65278(11) 0.0241(5) Uani 1 1 d . . .
C13 C 0.52682(14) 0.3308(3) 0.62548(10) 0.0226(5) Uani 1 1 d . . .
C14 C 0.43907(16) 0.6499(3) 0.66776(10) 0.0238(5) Uani 1 1 d . . .
H14 H 0.3811 0.6593 0.6593 0.029 Uiso 1 1 calc R . .
C15 C 0.45020(17) 0.6518(3) 0.73074(11) 0.0293(6) Uani 1 1 d . . .
H15A H 0.4347 0.5649 0.7458 0.044 Uiso 1 1 calc R . .
H15B H 0.4173 0.7226 0.7461 0.044 Uiso 1 1 calc R . .
H15C H 0.5058 0.6693 0.7407 0.044 Uiso 1 1 calc R . .
C16 C 0.47918(18) 0.7693(3) 0.64104(12) 0.0316(6) Uani 1 1 d . . .
H16A H 0.5363 0.7642 0.6485 0.047 Uiso 1 1 calc R . .
H16B H 0.4587 0.8527 0.6566 0.047 Uiso 1 1 calc R . .
H16C H 0.4683 0.7677 0.6009 0.047 Uiso 1 1 calc R . .
C17 C 0.60367(17) 0.5036(3) 0.68521(14) 0.0369(7) Uani 1 1 d . . .
H17A H 0.5910 0.5098 0.7245 0.055 Uiso 1 1 calc R . .
H17B H 0.6169 0.5929 0.6713 0.055 Uiso 1 1 calc R . .
H17C H 0.6489 0.4435 0.6811 0.055 Uiso 1 1 calc R . .
C18 C 0.58338(16) 0.2163(3) 0.62471(12) 0.0293(6) Uani 1 1 d . . .
H18A H 0.5613 0.1400 0.6446 0.044 Uiso 1 1 calc R . .
H18B H 0.6335 0.2432 0.6429 0.044 Uiso 1 1 calc R . .
H18C H 0.5925 0.1906 0.5862 0.044 Uiso 1 1 calc R . .
C19 C 0.41894(15) 0.2333(3) 0.55766(10) 0.0249(5) Uani 1 1 d . . .
H19 H 0.3625 0.2589 0.5504 0.030 Uiso 1 1 calc R . .
C20 C 0.41911(19) 0.0901(3) 0.57904(14) 0.0360(6) Uani 1 1 d . . .
H20A H 0.4734 0.0559 0.5808 0.054 Uiso 1 1 calc R . .
H20B H 0.3867 0.0339 0.5539 0.054 Uiso 1 1 calc R . .
H20C H 0.3974 0.0881 0.6162 0.054 Uiso 1 1 calc R . .
C21 C 0.46047(18) 0.2478(3) 0.50285(11) 0.0355(6) Uani 1 1 d . . .
H21A H 0.4584 0.3416 0.4908 0.053 Uiso 1 1 calc R . .
H21B H 0.4341 0.1912 0.4747 0.053 Uiso 1 1 calc R . .
H21C H 0.5157 0.2198 0.5078 0.053 Uiso 1 1 calc R . .
C22 C 0.06127(13) 0.3772(2) 0.62061(9) 0.0162(4) Uani 1 1 d . . .
C23 C -0.03883(14) 0.2493(3) 0.64819(9) 0.0213(5) Uani 1 1 d . . .
C24 C 0.01094(14) 0.1691(2) 0.62023(9) 0.0199(5) Uani 1 1 d . . .
C25 C -0.04316(17) 0.4961(3) 0.67537(11) 0.0296(6) Uani 1 1 d D . .
H25 H -0.0914 0.4603 0.6930 0.036 Uiso 0.854(9) 1 calc PR A 3
H25' H -0.0027 0.5655 0.6668 0.036 Uiso 0.146(9) 1 calc PR A 4
C26 C 0.0065(2) 0.5513(5) 0.72224(15) 0.0416(12) Uani 0.854(9) 1 d PD A 3
H26A H -0.0230 0.6211 0.7413 0.062 Uiso 0.854(9) 1 calc PR A 3
H26B H 0.0549 0.5898 0.7078 0.062 Uiso 0.854(9) 1 calc PR A 3
H26C H 0.0202 0.4792 0.7485 0.062 Uiso 0.854(9) 1 calc PR A 3
C27 C -0.0734(2) 0.5968(4) 0.63343(14) 0.0320(9) Uani 0.854(9) 1 d PDU A 3
H27A H -0.1036 0.6663 0.6522 0.048 Uiso 0.854(9) 1 calc PR A 3
H27B H -0.1076 0.5517 0.6057 0.048 Uiso 0.854(9) 1 calc PR A 3
H27C H -0.0287 0.6382 0.6151 0.048 Uiso 0.854(9) 1 calc PR A 3
C26' C -0.0345(12) 0.496(2) 0.7363(5) 0.025(5) Uiso 0.146(9) 1 d PD A 4
H26D H 0.0161 0.4546 0.7474 0.038 Uiso 0.146(9) 1 calc PR A 4
H26E H -0.0777 0.4443 0.7519 0.038 Uiso 0.146(9) 1 calc PR A 4
H26F H -0.0360 0.5882 0.7500 0.038 Uiso 0.146(9) 1 calc PR A 4
C27' C -0.1121(15) 0.556(3) 0.6465(11) 0.056(7) Uiso 0.146(9) 1 d PDU A 4
H27D H -0.1067 0.5479 0.6063 0.083 Uiso 0.146(9) 1 calc PR A 4
H27E H -0.1156 0.6515 0.6564 0.083 Uiso 0.146(9) 1 calc PR A 4
H27F H -0.1602 0.5101 0.6575 0.083 Uiso 0.146(9) 1 calc PR A 4
C28 C -0.11579(16) 0.2167(3) 0.67302(11) 0.0309(6) Uani 1 1 d . . .
H28A H -0.1286 0.1222 0.6661 0.046 Uiso 1 1 calc R . .
H28B H -0.1573 0.2736 0.6562 0.046 Uiso 1 1 calc R . .
H28C H -0.1121 0.2329 0.7131 0.046 Uiso 1 1 calc R . .
C29 C 0.00562(17) 0.0205(3) 0.61255(12) 0.0285(6) Uani 1 1 d . . .
H29A H 0.0457 -0.0235 0.6365 0.043 Uiso 1 1 calc R . .
H29B H 0.0146 -0.0018 0.5737 0.043 Uiso 1 1 calc R . .
H29C H -0.0470 -0.0104 0.6225 0.043 Uiso 1 1 calc R . .
C30 C 0.13312(14) 0.2134(2) 0.56153(10) 0.0195(5) Uani 1 1 d . . .
H30 H 0.1644 0.2964 0.5545 0.023 Uiso 1 1 calc R . .
C31 C 0.19117(15) 0.1082(3) 0.58388(11) 0.0255(5) Uani 1 1 d . . .
H31A H 0.2196 0.1435 0.6168 0.038 Uiso 1 1 calc R . .
H31B H 0.2290 0.0864 0.5553 0.038 Uiso 1 1 calc R . .
H31C H 0.1623 0.0271 0.5939 0.038 Uiso 1 1 calc R . .
C32 C 0.09370(15) 0.1723(3) 0.50596(10) 0.0230(5) Uani 1 1 d . . .
H32A H 0.0718 0.0818 0.5091 0.034 Uiso 1 1 calc R . .
H32B H 0.1329 0.1734 0.4770 0.034 Uiso 1 1 calc R . .
H32C H 0.0512 0.2355 0.4962 0.034 Uiso 1 1 calc R . .
C33 C 0.24619(17) 0.5201(3) 0.75222(11) 0.0274(5) Uani 1 1 d . . .
H33A H 0.2541 0.4863 0.7902 0.041 Uiso 1 1 calc R . .
H33B H 0.1948 0.5648 0.7486 0.041 Uiso 1 1 calc R . .
H33C H 0.2881 0.5842 0.7441 0.041 Uiso 1 1 calc R . .
C34 C 0.34140(14) 0.2972(3) 0.72162(10) 0.0224(5) Uani 1 1 d . . .
H34A H 0.3858 0.3534 0.7108 0.034 Uiso 1 1 calc R . .
H34B H 0.3432 0.2115 0.7018 0.034 Uiso 1 1 calc R . .
H34C H 0.3451 0.2810 0.7617 0.034 Uiso 1 1 calc R . .
C35 C 0.17518(15) 0.2680(3) 0.72962(11) 0.0268(5) Uani 1 1 d . . .
H35A H 0.1769 0.1835 0.7089 0.040 Uiso 1 1 calc R . .
H35B H 0.1227 0.3084 0.7246 0.040 Uiso 1 1 calc R . .
H35C H 0.1860 0.2504 0.7691 0.040 Uiso 1 1 calc R . .
B1 B 0.24198(19) 0.8854(3) 0.70835(13) 0.0276(6) Uani 1 1 d . . .
F1 F 0.16175(12) 0.9090(2) 0.69813(10) 0.0556(5) Uani 1 1 d . . .
F2 F 0.26588(13) 0.7864(2) 0.67215(8) 0.0522(5) Uani 1 1 d . . .
F3 F 0.28538(13) 1.0003(2) 0.69870(9) 0.0528(5) Uani 1 1 d . . .
F4 F 0.25472(12) 0.8418(2) 0.76237(7) 0.0428(4) Uani 1 1 d . . .
B2 B 0.2725(4) 0.1226(7) 0.4071(3) 0.033(3) Uani 0.753(6) 1 d PDU B 1
F5 F 0.2800(6) 0.2089(6) 0.3673(2) 0.197(5) Uani 0.753(6) 1 d PD B 1
F6 F 0.3354(4) 0.0471(6) 0.4024(4) 0.179(4) Uani 0.753(6) 1 d PD B 1
F7 F 0.2112(3) 0.0388(7) 0.3996(2) 0.132(3) Uani 0.753(6) 1 d PD B 1
F8 F 0.27413(18) 0.1840(4) 0.45720(13) 0.0729(15) Uani 0.753(6) 1 d PD B 1
B2' B 0.2687(8) 0.1236(19) 0.4050(7) 0.034(8) Uiso 0.247(6) 1 d PDU B 2
F5' F 0.2929(9) 0.0652(16) 0.4530(6) 0.097(5) Uiso 0.247(6) 1 d PD B 2
F6' F 0.3310(4) 0.1154(8) 0.3729(3) 0.032(2) Uiso 0.247(6) 1 d PD B 2
F7' F 0.2581(8) 0.2530(14) 0.4175(7) 0.101(5) Uiso 0.247(6) 1 d PD B 2
F8' F 0.1964(6) 0.1192(10) 0.3806(4) 0.047(3) Uiso 0.247(6) 1 d PD B 2

loop_
_atom_site_aniso_label
_atom_site_aniso_U_11
_atom_site_aniso_U_22
_atom_site_aniso_U_33
_atom_site_aniso_U_23
_atom_site_aniso_U_13
_atom_site_aniso_U_12
Fe 0.01830(18) 0.02010(19) 0.01559(17) 0.00390(13) -0.00164(13) -0.00038(14)
Pd 0.01598(9) 0.01517(9) 0.01319(9) 0.00107(5) -0.00117(6) -0.00051(5)
P 0.0191(3) 0.0169(3) 0.0138(3) 0.0023(2) -0.0003(2) 0.0014(2)
N1 0.0167(9) 0.0297(11) 0.0183(9) 0.0064(8) -0.0008(8) -0.0001(8)
N2 0.0195(10) 0.0217(10) 0.0201(10) -0.0016(8) -0.0020(8) -0.0001(8)
N3 0.0177(9) 0.0213(10) 0.0182(9) -0.0004(8) 0.0020(7) -0.0006(8)
N4 0.0167(9) 0.0178(9) 0.0168(9) 0.0004(7) -0.0020(7) 0.0004(7)
N5 0.0208(10) 0.0240(10) 0.0144(9) 0.0009(7) 0.0015(7) 0.0018(8)
N6 0.0179(9) 0.0171(9) 0.0161(9) -0.0004(7) 0.0003(7) 0.0000(7)
C1 0.0174(11) 0.0312(13) 0.0202(11) 0.0061(10) 0.0014(9) 0.0012(10)
C2 0.0202(12) 0.0322(14) 0.0322(13) 0.0109(11) -0.0016(10) -0.0066(10)
C3 0.0237(13) 0.0428(17) 0.0376(15) 0.0216(13) 0.0017(11) -0.0036(12)
C4 0.0238(13) 0.060(2) 0.0211(12) 0.0134(12) 0.0034(10) 0.0043(13)
C5 0.0248(12) 0.0439(16) 0.0178(12) 0.0011(11) 0.0029(10) 0.0064(12)
C6 0.0152(10) 0.0179(11) 0.0197(11) 0.0006(9) 0.0009(8) 0.0013(8)
C7 0.0230(11) 0.0168(11) 0.0240(12) -0.0008(9) -0.0013(9) 0.0026(9)
C8 0.0245(12) 0.0183(11) 0.0287(12) 0.0045(10) -0.0043(10) 0.0011(9)
C9 0.0225(11) 0.0246(12) 0.0213(11) 0.0036(10) -0.0058(9) 0.0011(10)
C10 0.0195(11) 0.0199(11) 0.0198(11) 0.0001(9) -0.0041(9) -0.0006(9)
C11 0.0173(11) 0.0217(11) 0.0164(10) 0.0016(9) 0.0017(8) -0.0014(9)
C12 0.0216(12) 0.0286(13) 0.0218(12) 0.0012(10) -0.0034(9) 0.0008(10)
C13 0.0203(11) 0.0285(13) 0.0191(11) 0.0031(10) 0.0004(9) 0.0023(10)
C14 0.0289(13) 0.0197(11) 0.0229(12) -0.0027(10) 0.0008(10) 0.0003(10)
C15 0.0368(14) 0.0280(13) 0.0230(12) -0.0047(10) -0.0014(10) -0.0050(11)
C16 0.0386(15) 0.0253(13) 0.0309(14) 0.0020(11) 0.0015(11) -0.0050(11)
C17 0.0264(14) 0.0417(16) 0.0417(16) -0.0085(14) -0.0137(12) 0.0012(13)
C18 0.0252(12) 0.0325(14) 0.0306(13) 0.0040(11) 0.0045(10) 0.0081(11)
C19 0.0266(12) 0.0251(12) 0.0230(12) -0.0068(10) 0.0013(10) -0.0038(10)
C20 0.0389(16) 0.0245(14) 0.0449(17) -0.0067(12) 0.0079(13) -0.0034(12)
C21 0.0369(15) 0.0460(17) 0.0238(13) -0.0092(12) 0.0034(11) -0.0032(13)
C22 0.0164(10) 0.0196(11) 0.0125(9) 0.0002(8) -0.0008(8) 0.0001(8)
C23 0.0221(11) 0.0262(12) 0.0156(10) 0.0053(9) 0.0001(9) -0.0030(10)
C24 0.0217(11) 0.0211(12) 0.0167(10) 0.0032(9) -0.0028(9) -0.0046(9)
C25 0.0333(14) 0.0339(14) 0.0218(12) -0.0051(11) 0.0030(11) 0.0103(12)
C26 0.035(2) 0.060(3) 0.0305(18) -0.0249(17) -0.0048(15) 0.0152(18)
C27 0.036(2) 0.0297(17) 0.0306(17) -0.0019(13) 0.0033(14) 0.0120(15)
C28 0.0262(13) 0.0404(16) 0.0264(13) 0.0049(11) 0.0063(10) -0.0063(11)
C29 0.0301(14) 0.0225(13) 0.0327(14) 0.0014(10) -0.0015(11) -0.0065(10)
C30 0.0187(11) 0.0210(11) 0.0189(11) -0.0040(9) 0.0005(9) 0.0014(9)
C31 0.0239(12) 0.0232(12) 0.0290(13) -0.0043(10) -0.0036(10) 0.0048(10)
C32 0.0243(12) 0.0240(12) 0.0204(11) -0.0053(9) -0.0016(9) 0.0015(10)
C33 0.0342(14) 0.0262(13) 0.0218(12) -0.0030(10) 0.0008(10) 0.0061(11)
C34 0.0233(11) 0.0212(11) 0.0226(11) 0.0027(9) -0.0015(9) 0.0022(9)
C35 0.0256(12) 0.0313(14) 0.0237(12) 0.0073(10) 0.0011(10) -0.0022(10)
B1 0.0295(15) 0.0206(14) 0.0323(15) -0.0010(11) -0.0083(12) -0.0012(11)
F1 0.0323(10) 0.0656(14) 0.0681(14) 0.0010(11) -0.0118(9) 0.0068(9)
F2 0.0671(13) 0.0450(11) 0.0443(11) -0.0099(9) -0.0024(10) 0.0159(10)
F3 0.0639(13) 0.0348(9) 0.0581(12) 0.0177(9) -0.0238(10) -0.0188(10)
F4 0.0508(11) 0.0439(10) 0.0332(9) 0.0048(8) -0.0084(8) -0.0173(9)
B2 0.035(3) 0.039(4) 0.027(3) -0.0089(18) 0.0058(17) -0.0031(18)
F5 0.413(13) 0.113(5) 0.062(3) 0.042(3) -0.071(5) -0.074(6)
F6 0.138(5) 0.106(5) 0.291(11) -0.100(6) -0.035(6) 0.082(4)
F7 0.104(4) 0.185(7) 0.110(4) -0.100(4) 0.058(3) -0.111(4)
F8 0.0543(18) 0.122(4) 0.0435(17) -0.046(2) 0.0173(13) -0.042(2)

loop_
_atom_type_symbol
_atom_type_description
_atom_type_scat_dispersion_real
_atom_type_scat_dispersion_imag
_atom_type_scat_source
C C 0.0181 0.0091 'International Tables Vol C Tables 4.2.6.8 and 6.1.1.4'
H H 0.0000 0.0000 'International Tables Vol C Tables 4.2.6.8 and 6.1.1.4'
B B 0.0090 0.0039 'International Tables Vol C Tables 4.2.6.8 and 6.1.1.4'
N N 0.0311 0.0180 'International Tables Vol C Tables 4.2.6.8 and 6.1.1.4'
F F 0.0727 0.0534 'International Tables Vol C Tables 4.2.6.8 and 6.1.1.4'
P P 0.2955 0.4335 'International Tables Vol C Tables 4.2.6.8 and 6.1.1.4'
Fe Fe -1.1336 3.1974 'International Tables Vol C Tables 4.2.6.8 and 6.1.1.4'
Pd Pd 0.1215 3.9337 'International Tables Vol C Tables 4.2.6.8 and 6.1.1.4'

loop_
_geom_angle_atom_site_label_1
_geom_angle_atom_site_label_2
_geom_angle_atom_site_label_3
_geom_angle
C8 Fe C9 40.97(10)
C8 Fe C3 96.02(11)
C9 Fe C3 108.34(11)
C8 Fe C4 115.74(11)
C9 Fe C4 99.51(11)
C3 Fe C4 40.57(14)
C8 Fe C2 112.37(11)
C9 Fe C2 144.04(11)
C3 Fe C2 40.35(11)
C4 Fe C2 67.97(12)
C8 Fe C7 40.35(10)
C9 Fe C7 68.23(10)
C3 Fe C7 119.59(12)
C4 Fe C7 154.10(12)
C2 Fe C7 107.95(11)
C8 Fe C5 155.12(11)
C9 Fe C5 123.85(11)
C3 Fe C5 68.24(13)
C4 Fe C5 40.08(12)
C2 Fe C5 68.58(12)
C7 Fe C5 164.52(10)
C8 Fe C10 68.23(10)
C9 Fe C10 40.34(10)
C3 Fe C10 146.00(11)
C4 Fe C10 118.03(11)
C2 Fe C10 173.42(10)
C7 Fe C10 67.99(10)
C5 Fe C10 113.85(11)
C8 Fe C1 151.71(11)
C9 Fe C1 164.29(10)
C3 Fe C1 67.59(10)
C4 Fe C1 67.23(10)
C2 Fe C1 40.49(11)
C7 Fe C1 127.31(10)
C5 Fe C1 40.47(10)
C10 Fe C1 137.51(10)
C8 Fe C6 67.23(10)
C9 Fe C6 67.19(9)
C3 Fe C6 159.60(12)
C4 Fe C6 156.98(12)
C2 Fe C6 133.75(10)
C7 Fe C6 40.02(9)
C5 Fe C6 131.45(11)
C10 Fe C6 39.91(9)
C1 Fe C6 122.03(9)
C8 Fe Pd 119.54(7)
C9 Fe Pd 125.59(7)
C3 Fe Pd 125.71(8)
C4 Fe Pd 124.46(8)
C2 Fe Pd 86.46(7)
C7 Fe Pd 79.46(7)
C5 Fe Pd 85.22(8)
C10 Fe Pd 87.66(7)
C1 Fe Pd 61.98(7)
C6 Fe Pd 60.05(6)
N1 Pd N4 160.56(8)
N1 Pd P 102.70(6)
N4 Pd P 96.70(6)
N1 Pd C6 127.17(8)
N4 Pd C6 33.66(8)
P Pd C6 128.91(5)
N1 Pd C1 32.68(8)
N4 Pd C1 128.04(8)
P Pd C1 134.34(6)
C6 Pd C1 94.50(8)
N1 Pd Fe 79.32(6)
N4 Pd Fe 81.46(6)
P Pd Fe 167.672(18)
C6 Pd Fe 47.86(5)
C1 Pd Fe 46.64(6)
C33 P C35 103.03(13)
C33 P C34 104.31(12)
C35 P C34 103.10(12)
C33 P Pd 107.45(9)
C35 P Pd 118.41(9)
C34 P Pd 118.68(8)
C11 N1 C1 125.2(2)
C11 N1 Pd 137.99(17)
C1 N1 Pd 95.97(15)
C11 N2 C12 109.1(2)
C11 N2 C14 122.0(2)
C12 N2 C14 128.7(2)
C11 N3 C13 109.3(2)
C11 N3 C19 121.4(2)
C13 N3 C19 128.7(2)
C22 N4 C6 120.14(19)
C22 N4 Pd 122.01(15)
C6 N4 Pd 90.93(14)
C22 N5 C23 109.1(2)
C22 N5 C25 126.5(2)
C23 N5 C25 124.4(2)
C22 N6 C24 108.87(19)
C22 N6 C30 123.28(19)
C24 N6 C30 126.9(2)
N1 C1 C2 127.5(2)
N1 C1 C5 124.6(3)
C2 C1 C5 107.4(2)
N1 C1 Fe 122.73(17)
C2 C1 Fe 67.85(14)
C5 C1 Fe 68.68(14)
N1 C1 Pd 51.35(12)
C2 C1 Pd 109.39(17)
C5 C1 Pd 107.82(17)
Fe C1 Pd 71.38(7)
C3 C2 C1 108.0(3)
C3 C2 Fe 69.53(15)
C1 C2 Fe 71.66(15)
C2 C3 C4 108.1(3)
C2 C3 Fe 70.12(15)
C4 C3 Fe 69.88(16)
C5 C4 C3 109.3(2)
C5 C4 Fe 70.92(15)
C3 C4 Fe 69.55(16)
C4 C5 C1 107.1(3)
C4 C5 Fe 69.00(16)
C1 C5 Fe 70.84(15)
N4 C6 C10 129.8(2)
N4 C6 C7 123.0(2)
C10 C6 C7 107.2(2)
N4 C6 Fe 127.37(16)
C10 C6 Fe 67.74(13)
C7 C6 Fe 67.40(13)
N4 C6 Pd 55.41(11)
C10 C6 Pd 115.19(15)
C7 C6 Pd 101.33(15)
Fe C6 Pd 72.10(7)
C8 C7 C6 108.0(2)
C8 C7 Fe 68.43(14)
C6 C7 Fe 72.58(13)
C7 C8 C9 108.4(2)
C7 C8 Fe 71.22(14)
C9 C8 Fe 69.60(14)
C10 C9 C8 108.4(2)
C10 C9 Fe 71.42(14)
C8 C9 Fe 69.43(14)
C9 C10 C6 107.9(2)
C9 C10 Fe 68.23(14)
C6 C10 Fe 72.35(13)
N1 C11 N3 124.5(2)
N1 C11 N2 128.1(2)
N3 C11 N2 107.3(2)
C13 C12 N2 107.4(2)
C13 C12 C17 128.6(3)
N2 C12 C17 123.9(2)
C12 C13 N3 106.8(2)
C12 C13 C18 128.8(2)
N3 C13 C18 124.4(2)
N2 C14 C15 112.3(2)
N2 C14 C16 111.9(2)
C15 C14 C16 111.7(2)
N3 C19 C20 113.2(2)
N3 C19 C21 109.8(2)
C20 C19 C21 112.8(2)
N5 C22 N6 107.4(2)
N5 C22 N4 121.8(2)
N6 C22 N4 130.3(2)
C24 C23 N5 107.3(2)
C24 C23 C28 129.7(2)
N5 C23 C28 123.0(2)
C23 C24 N6 107.3(2)
C23 C24 C29 127.5(2)
N6 C24 C29 125.1(2)
C27' C25 C26' 121.7(14)
C27' C25 N5 116.9(12)
C26' C25 N5 113.8(8)
C27' C25 C26 128.9(12)
C26' C25 C26 37.7(8)
N5 C25 C26 113.0(2)
C27' C25 C27 32.8(14)
C26' C25 C27 133.9(8)
N5 C25 C27 111.9(2)
C26 C25 C27 115.8(3)
N6 C30 C31 112.6(2)
N6 C30 C32 110.66(19)
C31 C30 C32 112.5(2)
F4 B1 F3 110.5(2)
F4 B1 F2 109.2(2)
F3 B1 F2 108.4(3)
F4 B1 F1 109.9(3)
F3 B1 F1 110.5(2)
F2 B1 F1 108.2(2)
F5 B2 F6 102.6(7)
F5 B2 F7 114.1(6)
F6 B2 F7 105.0(6)
F5 B2 F8 111.1(6)
F6 B2 F8 110.0(6)
F7 B2 F8 113.3(5)
F6' B2' F7' 107.8(14)
F6' B2' F8' 118.3(13)
F7' B2' F8' 90.1(12)
F6' B2' F5' 104.4(11)
F7' B2' F5' 105.2(15)
F8' B2' F5' 127.5(14)

loop_
_geom_bond_atom_site_label_1
_geom_bond_atom_site_label_2
_geom_bond_distance
Fe C8 2.035(3)
Fe C9 2.037(2)
Fe C3 2.049(3)
Fe C4 2.054(3)
Fe C2 2.057(3)
Fe C7 2.071(2)
Fe C5 2.079(3)
Fe C10 2.079(2)
Fe C1 2.108(2)
Fe C6 2.141(2)
Fe Pd 2.7475(4)
Pd N1 2.010(2)
Pd N4 2.0598(19)
Pd P 2.2586(6)
Pd C6 2.502(2)
Pd C1 2.559(2)
P C33 1.802(3)
P C35 1.816(3)
P C34 1.816(2)
N1 C11 1.340(3)
N1 C1 1.389(3)
N2 C11 1.356(3)
N2 C12 1.394(3)
N2 C14 1.486(3)
N3 C11 1.353(3)
N3 C13 1.401(3)
N3 C19 1.483(3)
N4 C22 1.369(3)
N4 C6 1.387(3)
N5 C22 1.355(3)
N5 C23 1.396(3)
N5 C25 1.485(3)
N6 C22 1.360(3)
N6 C24 1.398(3)
N6 C30 1.490(3)
C1 C2 1.442(4)
C1 C5 1.449(4)
C2 C3 1.416(4)
C3 C4 1.423(5)
C4 C5 1.416(4)
C6 C10 1.441(3)
C6 C7 1.443(3)
C7 C8 1.416(3)
C8 C9 1.425(4)
C9 C10 1.420(3)
C12 C13 1.359(4)
C12 C17 1.494(4)
C13 C18 1.491(4)
C14 C15 1.524(3)
C14 C16 1.524(4)
C19 C20 1.518(4)
C19 C21 1.524(4)
C23 C24 1.357(4)
C23 C28 1.489(3)
C24 C29 1.495(3)
C25 C27' 1.469(15)
C25 C26' 1.470(12)
C25 C26 1.491(4)
C25 C27 1.503(4)
C30 C31 1.524(3)
C30 C32 1.532(3)
B1 F4 1.383(4)
B1 F3 1.386(4)
B1 F2 1.387(4)
B1 F1 1.393(4)
B2 F5 1.298(7)
B2 F6 1.313(7)
B2 F7 1.341(7)
B2 F8 1.354(6)
B2' F6' 1.332(13)
B2' F7' 1.339(14)
B2' F8' 1.342(13)
B2' F5' 1.346(13)

loop_
_geom_torsion_atom_site_label_1
_geom_torsion_atom_site_label_2
_geom_torsion_atom_site_label_3
_geom_torsion_atom_site_label_4
_geom_torsion
C8 Fe Pd N1 -147.84(11)
C9 Fe Pd N1 163.59(11)
C3 Fe Pd N1 -24.05(14)
C4 Fe Pd N1 26.06(13)
C2 Fe Pd N1 -34.05(11)
C7 Fe Pd N1 -143.06(10)
C5 Fe Pd N1 34.73(11)
C10 Fe Pd N1 148.90(9)
C1 Fe Pd N1 -0.17(11)
C6 Fe Pd N1 179.30(10)
C8 Fe Pd N4 35.09(10)
C9 Fe Pd N4 -13.48(11)
C3 Fe Pd N4 158.87(13)
C4 Fe Pd N4 -151.01(13)
C2 Fe Pd N4 148.88(10)
C7 Fe Pd N4 39.87(9)
C5 Fe Pd N4 -142.35(10)
C10 Fe Pd N4 -28.17(9)
C1 Fe Pd N4 -177.24(10)
C6 Fe Pd N4 2.23(9)
C8 Fe Pd P -47.18(12)
C9 Fe Pd P -95.75(12)
C3 Fe Pd P 76.60(15)
C4 Fe Pd P 126.72(14)
C2 Fe Pd P 66.60(12)
C7 Fe Pd P -42.40(11)
C5 Fe Pd P 135.38(12)
C10 Fe Pd P -110.45(11)
C1 Fe Pd P 100.48(12)
C6 Fe Pd P -80.05(11)
C8 Fe Pd C6 32.86(11)
C9 Fe Pd C6 -15.71(12)
C3 Fe Pd C6 156.64(14)
C4 Fe Pd C6 -153.24(14)
C2 Fe Pd C6 146.65(11)
C7 Fe Pd C6 37.64(10)
C5 Fe Pd C6 -144.58(11)
C10 Fe Pd C6 -30.40(10)
C1 Fe Pd C6 -179.47(11)
C8 Fe Pd C1 -147.67(12)
C9 Fe Pd C1 163.76(13)
C3 Fe Pd C1 -23.88(15)
C4 Fe Pd C1 26.24(14)
C2 Fe Pd C1 -33.88(12)
C7 Fe Pd C1 -142.89(11)
C5 Fe Pd C1 34.90(12)
C10 Fe Pd C1 149.07(11)
C6 Fe Pd C1 179.47(11)
N1 Pd P C33 99.03(12)
N4 Pd P C33 -79.73(11)
C6 Pd P C33 -68.91(12)
C1 Pd P C33 89.51(13)
Fe Pd P C33 0.91(14)
N1 Pd P C35 -144.95(12)
N4 Pd P C35 36.29(12)
C6 Pd P C35 47.11(13)
C1 Pd P C35 -154.47(14)
Fe Pd P C35 116.92(13)
N1 Pd P C34 -18.82(12)
N4 Pd P C34 162.41(11)
C6 Pd P C34 173.24(12)
C1 Pd P C34 -28.34(13)
Fe Pd P C34 -116.95(12)
N4 Pd N1 C11 178.4(2)
P Pd N1 C11 2.1(3)
C6 Pd N1 C11 170.3(2)
C1 Pd N1 C11 169.4(4)
Fe Pd N1 C11 169.7(3)
N4 Pd N1 C1 9.0(4)
P Pd N1 C1 -167.35(14)
C6 Pd N1 C1 0.9(2)
Fe Pd N1 C1 0.23(14)
N1 Pd N4 C22 115.4(3)
P Pd N4 C22 -68.25(17)
C6 Pd N4 C22 127.0(2)
C1 Pd N4 C22 121.50(18)
Fe Pd N4 C22 124.05(17)
N1 Pd N4 C6 -11.7(3)
P Pd N4 C6 164.72(13)
C1 Pd N4 C6 -5.53(18)
Fe Pd N4 C6 -2.98(12)
C11 N1 C1 C2 -85.8(3)
Pd N1 C1 C2 85.5(3)
C11 N1 C1 C5 103.0(3)
Pd N1 C1 C5 -85.7(2)
C11 N1 C1 Fe -171.7(2)
Pd N1 C1 Fe -0.3(2)
C11 N1 C1 Pd -171.4(3)
C8 Fe C1 N1 101.2(3)
C9 Fe C1 N1 -122.6(4)
C3 Fe C1 N1 159.5(3)
C4 Fe C1 N1 -156.4(3)
C2 Fe C1 N1 121.3(3)
C7 Fe C1 N1 48.5(3)
C5 Fe C1 N1 -118.3(3)
C10 Fe C1 N1 -49.2(3)
C6 Fe C1 N1 -0.3(3)
Pd Fe C1 N1 0.29(18)
C8 Fe C1 C2 -20.1(3)
C9 Fe C1 C2 116.1(4)
C3 Fe C1 C2 38.14(17)
C4 Fe C1 C2 82.25(18)
C7 Fe C1 C2 -72.80(18)
C5 Fe C1 C2 120.4(2)
C10 Fe C1 C2 -170.52(16)
C6 Fe C1 C2 -121.57(16)
Pd Fe C1 C2 -121.03(16)
C8 Fe C1 C5 -140.5(2)
C9 Fe C1 C5 -4.3(5)
C3 Fe C1 C5 -82.26(19)
C4 Fe C1 C5 -38.15(18)
C2 Fe C1 C5 -120.4(2)
C7 Fe C1 C5 166.80(16)
C10 Fe C1 C5 69.1(2)
C6 Fe C1 C5 118.03(17)
Pd Fe C1 C5 118.56(17)
C8 Fe C1 Pd 100.9(2)
C9 Fe C1 Pd -122.9(4)
C3 Fe C1 Pd 159.17(13)
C4 Fe C1 Pd -156.72(13)
C2 Fe C1 Pd 121.03(16)
C7 Fe C1 Pd 48.24(12)
C5 Fe C1 Pd -118.56(17)
C10 Fe C1 Pd -49.49(15)
C6 Fe C1 Pd -0.54(11)
N4 Pd C1 N1 -176.23(15)
P Pd C1 N1 17.4(2)
C6 Pd C1 N1 -179.30(16)
Fe Pd C1 N1 -179.7(2)
N1 Pd C1 C2 -123.0(3)
N4 Pd C1 C2 60.7(2)
P Pd C1 C2 -105.64(17)
C6 Pd C1 C2 57.68(18)
Fe Pd C1 C2 57.29(16)
N1 Pd C1 C5 120.4(3)
N4 Pd C1 C5 -55.8(2)
P Pd C1 C5 137.82(15)
C6 Pd C1 C5 -58.86(19)
Fe Pd C1 C5 -59.25(16)
N1 Pd C1 Fe 179.7(2)
N4 Pd C1 Fe 3.46(13)
P Pd C1 Fe -162.93(3)
C6 Pd C1 Fe 0.39(8)
N1 C1 C2 C3 -175.4(2)
C5 C1 C2 C3 -2.9(3)
Fe C1 C2 C3 -60.31(18)
Pd C1 C2 C3 -119.72(19)
N1 C1 C2 Fe -115.1(3)
C5 C1 C2 Fe 57.37(18)
Pd C1 C2 Fe -59.41(11)
C8 Fe C2 C3 -72.0(2)
C9 Fe C2 C3 -37.4(3)
C4 Fe C2 C3 37.89(19)
C7 Fe C2 C3 -114.85(19)
C5 Fe C2 C3 81.2(2)
C10 Fe C2 C3 -165.9(9)
C1 Fe C2 C3 118.1(3)
C6 Fe C2 C3 -151.32(18)
Pd Fe C2 C3 167.42(18)
C8 Fe C2 C1 169.86(15)
C9 Fe C2 C1 -155.54(17)
C3 Fe C2 C1 -118.1(3)
C4 Fe C2 C1 -80.26(17)
C7 Fe C2 C1 127.00(15)
C5 Fe C2 C1 -36.97(15)
C10 Fe C2 C1 76.0(10)
C6 Fe C2 C1 90.54(19)
Pd Fe C2 C1 49.28(14)
C1 C2 C3 C4 1.8(3)
Fe C2 C3 C4 -59.82(19)
C1 C2 C3 Fe 61.66(18)
C8 Fe C3 C2 117.83(19)
C9 Fe C3 C2 157.93(17)
C4 Fe C3 C2 -118.9(2)
C7 Fe C3 C2 83.1(2)
C5 Fe C3 C2 -82.10(19)
C10 Fe C3 C2 177.13(18)
C1 Fe C3 C2 -38.27(17)
C6 Fe C3 C2 84.2(3)
Pd Fe C3 C2 -15.5(2)
C8 Fe C3 C4 -123.24(17)
C9 Fe C3 C4 -83.14(18)
C2 Fe C3 C4 118.9(2)
C7 Fe C3 C4 -158.01(15)
C5 Fe C3 C4 36.83(16)
C10 Fe C3 C4 -63.9(3)
C1 Fe C3 C4 80.66(17)
C6 Fe C3 C4 -156.9(3)
Pd Fe C3 C4 103.41(16)
C2 C3 C4 C5 0.0(3)
Fe C3 C4 C5 -59.98(19)
C2 C3 C4 Fe 59.96(19)
C8 Fe C4 C5 -172.41(16)
C9 Fe C4 C5 -132.69(18)
C3 Fe C4 C5 120.2(2)
C2 Fe C4 C5 82.47(18)
C7 Fe C4 C5 168.3(2)
C10 Fe C4 C5 -94.53(18)
C1 Fe C4 C5 38.52(17)
C6 Fe C4 C5 -80.3(3)
Pd Fe C4 C5 13.5(2)
C8 Fe C4 C3 67.43(18)
C9 Fe C4 C3 107.15(17)
C2 Fe C4 C3 -37.69(16)
C7 Fe C4 C3 48.2(3)
C5 Fe C4 C3 -120.2(2)
C10 Fe C4 C3 145.31(15)
C1 Fe C4 C3 -81.64(17)
C6 Fe C4 C3 159.5(2)
Pd Fe C4 C3 -106.68(16)
C3 C4 C5 C1 -1.8(3)
Fe C4 C5 C1 -60.94(18)
C3 C4 C5 Fe 59.14(19)
N1 C1 C5 C4 175.6(2)
C2 C1 C5 C4 2.9(3)
Fe C1 C5 C4 59.76(18)
Pd C1 C5 C4 120.71(19)
N1 C1 C5 Fe 115.8(2)
C2 C1 C5 Fe -56.86(18)
Pd C1 C5 Fe 60.95(11)
C8 Fe C5 C4 16.4(4)
C9 Fe C5 C4 60.8(2)
C3 Fe C5 C4 -37.27(18)
C2 Fe C5 C4 -80.81(19)
C7 Fe C5 C4 -160.7(4)
C10 Fe C5 C4 105.81(19)
C1 Fe C5 C4 -117.8(2)
C6 Fe C5 C4 149.05(17)
Pd Fe C5 C4 -168.88(18)
C8 Fe C5 C1 134.2(2)
C9 Fe C5 C1 178.60(15)
C3 Fe C5 C1 80.53(17)
C4 Fe C5 C1 117.8(2)
C2 Fe C5 C1 36.98(16)
C7 Fe C5 C1 -42.9(5)
C10 Fe C5 C1 -136.39(15)
C6 Fe C5 C1 -93.15(19)
Pd Fe C5 C1 -51.08(14)
C22 N4 C6 C10 -32.8(4)
Pd N4 C6 C10 95.7(2)
C22 N4 C6 C7 150.9(2)
Pd N4 C6 C7 -80.6(2)
C22 N4 C6 Fe -123.7(2)
Pd N4 C6 Fe 4.8(2)
C22 N4 C6 Pd -128.5(2)
C8 Fe C6 N4 -153.3(2)
C9 Fe C6 N4 162.1(2)
C3 Fe C6 N4 -116.7(3)
C4 Fe C6 N4 104.2(3)
C2 Fe C6 N4 -53.6(3)
C7 Fe C6 N4 -115.1(3)
C5 Fe C6 N4 46.3(3)
C10 Fe C6 N4 123.9(3)
C1 Fe C6 N4 -3.6(3)
Pd Fe C6 N4 -4.12(17)
C8 Fe C6 C10 82.80(15)
C9 Fe C6 C10 38.19(14)
C3 Fe C6 C10 119.5(3)
C4 Fe C6 C10 -19.7(3)
C2 Fe C6 C10 -177.42(15)
C7 Fe C6 C10 121.0(2)
C5 Fe C6 C10 -77.58(18)
C1 Fe C6 C10 -127.44(15)
Pd Fe C6 C10 -127.99(14)
C8 Fe C6 C7 -38.23(14)
C9 Fe C6 C7 -82.84(15)
C3 Fe C6 C7 -1.6(3)
C4 Fe C6 C7 -140.7(3)
C2 Fe C6 C7 61.54(19)
C5 Fe C6 C7 161.39(15)
C10 Fe C6 C7 -121.03(19)
C1 Fe C6 C7 111.53(15)
Pd Fe C6 C7 110.98(14)
C8 Fe C6 Pd -149.21(10)
C9 Fe C6 Pd 166.18(10)
C3 Fe C6 Pd -112.5(3)
C4 Fe C6 Pd 108.3(3)
C2 Fe C6 Pd -49.44(14)
C7 Fe C6 Pd -110.98(14)
C5 Fe C6 Pd 50.41(13)
C10 Fe C6 Pd 127.99(14)
C1 Fe C6 Pd 0.55(12)
N1 Pd C6 N4 175.16(14)
P Pd C6 N4 -19.66(16)
C1 Pd C6 N4 175.64(14)
Fe Pd C6 N4 176.02(16)
N1 Pd C6 C10 52.9(2)
N4 Pd C6 C10 -122.3(2)
P Pd C6 C10 -141.97(15)
C1 Pd C6 C10 53.33(18)
Fe Pd C6 C10 53.71(15)
N1 Pd C6 C7 -62.40(18)
N4 Pd C6 C7 122.4(2)
P Pd C6 C7 102.78(15)
C1 Pd C6 C7 -61.92(16)
Fe Pd C6 C7 -61.54(14)
N1 Pd C6 Fe -0.86(12)
N4 Pd C6 Fe -176.02(16)
P Pd C6 Fe 164.32(3)
C1 Pd C6 Fe -0.38(8)
N4 C6 C7 C8 -179.6(2)
C10 C6 C7 C8 3.4(3)
Fe C6 C7 C8 59.53(17)
Pd C6 C7 C8 124.50(17)
N4 C6 C7 Fe 120.9(2)
C10 C6 C7 Fe -56.09(16)
Pd C6 C7 Fe 64.98(8)
C9 Fe C7 C8 -38.20(15)
C3 Fe C7 C8 61.18(18)
C4 Fe C7 C8 27.3(3)
C2 Fe C7 C8 103.68(16)
C5 Fe C7 C8 178.1(4)
C10 Fe C7 C8 -81.83(15)
C1 Fe C7 C8 144.38(15)
C6 Fe C7 C8 -118.2(2)
Pd Fe C7 C8 -173.57(14)
C8 Fe C7 C6 118.2(2)
C9 Fe C7 C6 80.00(15)
C3 Fe C7 C6 179.38(14)
C4 Fe C7 C6 145.5(2)
C2 Fe C7 C6 -138.12(14)
C5 Fe C7 C6 -63.7(5)
C10 Fe C7 C6 36.37(13)
C1 Fe C7 C6 -97.42(16)
Pd Fe C7 C6 -55.37(12)
C6 C7 C8 C9 -2.2(3)
Fe C7 C8 C9 59.93(17)
C6 C7 C8 Fe -62.16(16)
C9 Fe C8 C7 118.8(2)
C3 Fe C8 C7 -130.00(16)
C4 Fe C8 C7 -167.15(16)
C2 Fe C8 C7 -91.74(16)
C5 Fe C8 C7 -178.8(2)
C10 Fe C8 C7 81.19(15)
C1 Fe C8 C7 -77.8(3)
C6 Fe C8 C7 37.92(14)
Pd Fe C8 C7 7.27(16)
C3 Fe C8 C9 111.17(16)
C4 Fe C8 C9 74.02(18)
C2 Fe C8 C9 149.43(15)
C7 Fe C8 C9 -118.8(2)
C5 Fe C8 C9 62.4(3)
C10 Fe C8 C9 -37.64(14)
C1 Fe C8 C9 163.39(19)
C6 Fe C8 C9 -80.91(15)
Pd Fe C8 C9 -111.56(14)
C7 C8 C9 C10 0.1(3)
Fe C8 C9 C10 61.08(17)
C7 C8 C9 Fe -60.94(17)
C8 Fe C9 C10 -118.8(2)
C3 Fe C9 C10 163.49(16)
C4 Fe C9 C10 122.59(17)
C2 Fe C9 C10 -172.03(18)
C7 Fe C9 C10 -81.18(15)
C5 Fe C9 C10 87.85(18)
C1 Fe C9 C10 91.2(4)
C6 Fe C9 C10 -37.79(14)
Pd Fe C9 C10 -23.04(17)
C3 Fe C9 C8 -77.69(18)
C4 Fe C9 C8 -118.59(17)
C2 Fe C9 C8 -53.2(2)
C7 Fe C9 C8 37.64(15)
C5 Fe C9 C8 -153.33(16)
C10 Fe C9 C8 118.8(2)
C1 Fe C9 C8 -150.0(4)
C6 Fe C9 C8 81.03(15)
Pd Fe C9 C8 95.78(15)
C8 C9 C10 C6 2.0(3)
Fe C9 C10 C6 61.84(16)
C8 C9 C10 Fe -59.83(17)
N4 C6 C10 C9 179.9(2)
C7 C6 C10 C9 -3.3(3)
Fe C6 C10 C9 -59.23(17)
Pd C6 C10 C9 -115.20(19)
N4 C6 C10 Fe -120.8(2)
C7 C6 C10 Fe 55.89(16)
Pd C6 C10 Fe -55.98(12)
C8 Fe C10 C9 38.21(15)
C3 Fe C10 C9 -28.8(3)
C4 Fe C10 C9 -70.28(18)
C2 Fe C10 C9 134.8(9)
C7 Fe C10 C9 81.84(15)
C5 Fe C10 C9 -114.85(16)
C1 Fe C10 C9 -156.38(16)
C6 Fe C10 C9 118.3(2)
Pd Fe C10 C9 161.42(14)
C8 Fe C10 C6 -80.10(15)
C9 Fe C10 C6 -118.3(2)
C3 Fe C10 C6 -147.1(2)
C4 Fe C10 C6 171.41(15)
C2 Fe C10 C6 16.5(10)
C7 Fe C10 C6 -36.47(13)
C5 Fe C10 C6 126.84(14)
C1 Fe C10 C6 85.32(18)
Pd Fe C10 C6 43.11(12)
C1 N1 C11 N3 -99.0(3)
Pd N1 C11 N3 93.9(3)
C1 N1 C11 N2 84.2(3)
Pd N1 C11 N2 -82.9(3)
C13 N3 C11 N1 -178.5(2)
C19 N3 C11 N1 9.6(4)
C13 N3 C11 N2 -1.2(3)
C19 N3 C11 N2 -173.1(2)
C12 N2 C11 N1 178.9(2)
C14 N2 C11 N1 3.1(4)
C12 N2 C11 N3 1.7(3)
C14 N2 C11 N3 -174.1(2)
C11 N2 C12 C13 -1.5(3)
C14 N2 C12 C13 173.8(2)
C11 N2 C12 C17 175.7(3)
C14 N2 C12 C17 -8.9(4)
N2 C12 C13 N3 0.8(3)
C17 C12 C13 N3 -176.3(3)
N2 C12 C13 C18 -176.6(2)
C17 C12 C13 C18 6.3(5)
C11 N3 C13 C12 0.2(3)
C19 N3 C13 C12 171.4(2)
C11 N3 C13 C18 177.8(2)
C19 N3 C13 C18 -11.1(4)
C11 N2 C14 C15 125.8(2)
C12 N2 C14 C15 -49.0(3)
C11 N2 C14 C16 -107.7(3)
C12 N2 C14 C16 77.5(3)
C11 N3 C19 C20 -133.1(2)
C13 N3 C19 C20 56.7(3)
C11 N3 C19 C21 99.8(3)
C13 N3 C19 C21 -70.3(3)
C23 N5 C22 N6 0.3(2)
C25 N5 C22 N6 -179.3(2)
C23 N5 C22 N4 -172.3(2)
C25 N5 C22 N4 8.1(4)
C24 N6 C22 N5 -1.1(2)
C30 N6 C22 N5 168.71(19)
C24 N6 C22 N4 170.6(2)
C30 N6 C22 N4 -19.6(4)
C6 N4 C22 N5 -101.4(3)
Pd N4 C22 N5 145.93(18)
C6 N4 C22 N6 87.9(3)
Pd N4 C22 N6 -24.8(3)
C22 N5 C23 C24 0.7(3)
C25 N5 C23 C24 -179.7(2)
C22 N5 C23 C28 -177.0(2)
C25 N5 C23 C28 2.6(4)
N5 C23 C24 N6 -1.4(3)
C28 C23 C24 N6 176.1(2)
N5 C23 C24 C29 174.8(2)
C28 C23 C24 C29 -7.7(4)
C22 N6 C24 C23 1.6(3)
C30 N6 C24 C23 -167.8(2)
C22 N6 C24 C29 -174.7(2)
C30 N6 C24 C29 15.9(4)
C22 N5 C25 C27' 104.1(16)
C23 N5 C25 C27' -75.4(16)
C22 N5 C25 C26' -105.6(9)
C23 N5 C25 C26' 74.8(10)
C22 N5 C25 C26 -64.4(4)
C23 N5 C25 C26 116.1(3)
C22 N5 C25 C27 68.4(3)
C23 N5 C25 C27 -111.2(3)
C22 N6 C30 C31 122.4(2)
C24 N6 C30 C31 -69.7(3)
C22 N6 C30 C32 -110.7(2)
C24 N6 C30 C32 57.2(3)
